data_7244650
loop_
_publ_author_name
'Tay, Hui Min'
'Goddard, Emily'
'Hua, Carol'

_publ_section_title
;
 Three-dimensional Cd(II) Porphyrin Metal-Organic Frameworks for the
 Colorimetric Sensing of Electron Donors
;
_journal_name_full CrystEngComm
_journal_paper_doi 10.1039/D2CE00103A
_journal_year 2022
_chemical_formula_moiety 'C60 H34 Cd2 N6 O9 Zn'
_chemical_formula_sum 'C60 H34 Cd2 N6 O9 Zn'
_chemical_formula_weight 1273.10
_space_group_crystal_system tetragonal
_space_group_IT_number 83
_space_group_name_Hall '-P 4'
_space_group_name_H-M_alt 'P 4/m'
_atom_sites_solution_hydrogens geom
_audit_creation_date 2022-03-10
_audit_creation_method
;
Olex2 1.3
(compiled 2020.11.12 svn.r5f609507 for OlexSys, GUI svn.r6408)
;
_audit_update_record
;
2022-03-10 deposited with the CCDC.	2022-03-18 downloaded from the CCDC.
;
_cell_angle_alpha 90
_cell_angle_beta 90
_cell_angle_gamma 90
_cell_formula_units_Z 2
_cell_length_a 18.53870(10)
_cell_length_b 18.53870(10)
_cell_length_c 16.41120(10)
_cell_measurement_reflns_used 48591
_cell_measurement_temperature 100(2)
_cell_measurement_theta_max 2.7380
_cell_measurement_theta_min 77.7940
_cell_volume 5640.26(6)
_computing_cell_refinement 'CrysAlisPro 1.171.40.53a (Rigaku OD, 2019)'
_computing_data_collection 'CrysAlisPro 1.171.40.53a (Rigaku OD, 2019)'
_computing_data_reduction 'CrysAlisPro 1.171.40.53a (Rigaku OD, 2019)'
_computing_molecular_graphics 'Olex2 1.3 (Dolomanov et al., 2009)'
_computing_publication_material 'Olex2 1.3 (Dolomanov et al., 2009)'
_computing_structure_refinement 'XL  (Sheldrick, 2008)'
_computing_structure_solution 'ShelXT (Sheldrick, 2015)'
_diffrn_ambient_temperature 100(2)
_diffrn_detector_area_resol_mean 10.0000
_diffrn_measured_fraction_theta_full 1.000
_diffrn_measured_fraction_theta_max 0.996
_diffrn_measurement_device_type 'XtaLAB Synergy, Dualflex, HyPix'
_diffrn_measurement_method '\w scans'
_diffrn_radiation_type CuK\a
_diffrn_radiation_wavelength 1.54178
_diffrn_reflns_av_R_equivalents 0.0728
_diffrn_reflns_av_unetI/netI 0.0305
_diffrn_reflns_Laue_measured_fraction_full 1.000
_diffrn_reflns_Laue_measured_fraction_max 0.996
_diffrn_reflns_limit_h_max 23
_diffrn_reflns_limit_h_min -23
_diffrn_reflns_limit_k_max 23
_diffrn_reflns_limit_k_min -23
_diffrn_reflns_limit_l_max 18
_diffrn_reflns_limit_l_min -20
_diffrn_reflns_number 73075
_diffrn_reflns_point_group_measured_fraction_full 1.000
_diffrn_reflns_point_group_measured_fraction_max 0.996
_diffrn_reflns_theta_full 67.679
_diffrn_reflns_theta_max 78.794
_diffrn_reflns_theta_min 2.383
_diffrn_source 'micro-focus sealed X-ray tube'
_exptl_absorpt_coefficient_mu 3.492
_exptl_absorpt_correction_T_max 1.00000
_exptl_absorpt_correction_T_min 0.68377
_exptl_absorpt_correction_type multi-scan
_exptl_absorpt_process_details
;
CrysAlisPro 1.171.40.53a (Rigaku Oxford Diffraction, 2019)
Empirical absorption correction using spherical harmonics,
 implemented in SCALE3 ABSPACK scaling algorithm.
;
_exptl_crystal_colour purple
_exptl_crystal_density_diffrn 0.750
_exptl_crystal_description block
_exptl_crystal_F_000 1268
_exptl_crystal_size_max 0.16
_exptl_crystal_size_mid 0.08
_exptl_crystal_size_min 0.06
_refine_diff_density_max 1.953
_refine_diff_density_min -1.215
_refine_diff_density_rms 0.224
_refine_ls_extinction_method none
_refine_ls_goodness_of_fit_ref 1.174
_refine_ls_hydrogen_treatment constr
_refine_ls_matrix_type full
_refine_ls_number_parameters 199
_refine_ls_number_reflns 6277
_refine_ls_number_restraints 0
_refine_ls_restrained_S_all 1.174
_refine_ls_R_factor_all 0.0612
_refine_ls_R_factor_gt 0.0608
_refine_ls_shift/su_max 0.000
_refine_ls_shift/su_mean 0.000
_refine_ls_structure_factor_coef Fsqd
_refine_ls_weighting_details 'w=1/[\s^2^(Fo^2^)+(0.1307P)^2^+2.5452P] where P=(Fo^2^+2Fc^2^)/3'
_refine_ls_weighting_scheme calc
_refine_ls_wR_factor_gt 0.1793
_refine_ls_wR_factor_ref 0.1799
_reflns_Friedel_coverage 0.000
_reflns_number_gt 6168
_reflns_number_total 6277
_reflns_threshold_expression 'I > 2\s(I)'
_cod_data_source_file d2ce00103a3.cif
_cod_data_source_block ejg-1-2-3x
_cod_original_cell_volume 5640.26(7)
_cod_database_code 7244650
_shelx_shelxl_version_number 2014/7
_shelx_space_group_comment
;
The symmetry employed for this shelxl refinement is uniquely defined
by the following loop, which should always be used as a source of
symmetry information in preference to the above space-group names.
They are only intended as comments.
;
_shelx_estimated_absorpt_t_max 0.008
_shelx_estimated_absorpt_t_min 0.007
_olex2_refinement_description
;
1. Twinned data refinement
 Scales: 0.4053(17)
 0.5947(17)
2. Fixed Uiso
 At 1.2 times of:
  All C(H) groups
3. Others
 Fixed Sof: Zn1(0.25) O3(0.25)
4.a Aromatic/amide H refined with riding coordinates:
 C1(H1), C5(H5), C7(H7), C8(H8), C10(H10), C11(H11), C13(H13), C14(H14),
 C16(H16), C17(H17), C18(H18)
;
_olex2_submission_special_instructions 'No special instructions were received'
_smtbx_masks_void_probe_radius 1.2
_smtbx_masks_void_truncation_radius 1.2

loop_
_space_group_symop_operation_xyz
'x, y, z'
'-x, -y, z'
'-y, x, z'
'y, -x, z'
'-x, -y, -z'
'x, y, -z'
'y, -x, -z'
'-y, x, -z'

loop_
_atom_site_label
_atom_site_type_symbol
_atom_site_fract_x
_atom_site_fract_y
_atom_site_fract_z
_atom_site_U_iso_or_equiv
_atom_site_adp_type
_atom_site_occupancy
_atom_site_site_symmetry_order
_atom_site_calc_flag
_atom_site_refinement_flags_posn
_atom_site_refinement_flags_adp
_atom_site_refinement_flags_occupancy
_atom_site_disorder_assembly
_atom_site_disorder_group
Cd1 Cd 0.55210(2) 0.36955(2) 0.0000 0.02830(14) Uani 1 2 d S T P . .
Zn1 Zn 0.4823(2) -0.0038(4) 0.5000 0.0611(15) Uani 0.5 2 d S T P . .
O1 O 0.45742(17) 0.38890(19) 0.0873(2) 0.0368(6) Uani 1 1 d . . . . .
O2 O 0.34316(19) 0.3596(2) 0.0981(2) 0.0465(8) Uani 1 1 d . . . . .
O3 O 0.3710(13) -0.0294(12) 0.5000 0.105(6) Uani 0.5 2 d S T P . .
C1 C 0.4519(5) 0.2229(3) 0.4594(3) 0.080(3) Uani 1 1 d . . . . .
H1 H 0.4432 0.2632 0.4250 0.096 Uiso 1 1 calc R U . . .
C2 C 0.4681(5) 0.1488(3) 0.4331(3) 0.0642(19) Uani 1 1 d . . . . .
C3 C 0.4717(4) 0.1272(3) 0.3515(3) 0.0581(15) Uani 1 1 d . . . . .
C4 C 0.4872(4) 0.0579(3) 0.3255(3) 0.0561(15) Uani 1 1 d . . . . .
C5 C 0.4922(5) 0.0360(3) 0.2409(3) 0.0632(17) Uani 1 1 d . . . . .
H5 H 0.4858 0.0660 0.1945 0.076 Uiso 1 1 calc R U . . .
C6 C 0.4566(4) 0.1835(3) 0.2893(3) 0.0534(14) Uani 1 1 d . . . . .
C7 C 0.3863(5) 0.1968(4) 0.2658(5) 0.080(2) Uani 1 1 d . . . . .
H7 H 0.3484 0.1679 0.2869 0.096 Uiso 1 1 calc R U . . .
C8 C 0.3705(4) 0.2525(4) 0.2110(4) 0.0687(18) Uani 1 1 d . . . . .
H8 H 0.3220 0.2624 0.1962 0.082 Uiso 1 1 calc R U . . .
C9 C 0.4262(3) 0.2929(2) 0.1785(3) 0.0404(10) Uani 1 1 d . . . . .
C10 C 0.4951(4) 0.2799(4) 0.2014(3) 0.0576(14) Uani 1 1 d . . . . .
H10 H 0.5332 0.3082 0.1796 0.069 Uiso 1 1 calc R U . . .
C11 C 0.5106(4) 0.2247(4) 0.2572(4) 0.0632(16) Uani 1 1 d . . . . .
H11 H 0.5591 0.2160 0.2729 0.076 Uiso 1 1 calc R U . . .
C12 C 0.4079(3) 0.3504(2) 0.1182(3) 0.0382(9) Uani 1 1 d . . . . .
C13 C 0.4723(4) 0.2141(4) 0.0000 0.0381(13) Uani 1 2 d S T P . .
H13 H 0.4292 0.2418 0.0000 0.046 Uiso 1 2 calc R U P . .
C14 C 0.4666(5) 0.1392(4) 0.0000 0.0467(16) Uani 1 2 d S T P . .
H14 H 0.4207 0.1164 0.0000 0.056 Uiso 1 2 calc R U P . .
C15 C 0.5287(5) 0.0990(4) 0.0000 0.0528(18) Uani 1 2 d S T P . .
C16 C 0.5912(6) 0.1338(5) 0.0000 0.080(3) Uani 1 2 d S T P . .
H16 H 0.6346 0.1065 0.0000 0.096 Uiso 1 2 calc R U P . .
C17 C 0.5956(5) 0.2094(5) 0.0000 0.077(3) Uani 1 2 d S T P . .
H17 H 0.6414 0.2323 0.0000 0.092 Uiso 1 2 calc R U P . .
C18 C 0.5299(5) 0.0197(4) 0.0000 0.058(2) Uani 1 2 d S T P . .
H18 H 0.5752 -0.0043 0.0000 0.069 Uiso 1 2 calc R U P . .
N1 N 0.4768(5) 0.1061(4) 0.5000 0.061(2) Uani 1 2 d S T P . .
N2 N 0.5000 0.0000 0.3747(3) 0.0579(19) Uani 1 2 d S T P . .
N3 N 0.5353(3) 0.2492(3) 0.0000 0.0422(13) Uani 1 2 d S T P . .

loop_
_atom_site_aniso_label
_atom_site_aniso_U_11
_atom_site_aniso_U_22
_atom_site_aniso_U_33
_atom_site_aniso_U_23
_atom_site_aniso_U_13
_atom_site_aniso_U_12
Cd1 0.0255(2) 0.0224(2) 0.0370(2) 0.000 0.000 -0.00007(13)
Zn1 0.127(5) 0.0337(14) 0.0222(6) 0.000 0.000 0.006(3)
O1 0.0391(17) 0.0331(15) 0.0381(16) 0.0069(13) 0.0107(12) -0.0014(13)
O2 0.0382(17) 0.0466(19) 0.0547(19) 0.0151(16) 0.0042(15) -0.0016(14)
O3 0.126(16) 0.106(15) 0.084(11) 0.000 0.000 0.023(13)
C1 0.171(9) 0.035(3) 0.035(3) 0.006(2) 0.000(4) 0.017(4)
C2 0.131(6) 0.033(3) 0.029(2) 0.0001(18) 0.000(3) 0.006(3)
C3 0.104(5) 0.041(3) 0.030(2) 0.005(2) 0.000(3) 0.006(3)
C4 0.106(5) 0.040(3) 0.0219(19) 0.0056(18) -0.001(2) 0.004(3)
C5 0.115(6) 0.047(3) 0.028(2) 0.002(2) 0.001(3) 0.012(3)
C6 0.093(4) 0.042(3) 0.0255(19) 0.0054(18) 0.007(2) 0.003(3)
C7 0.088(5) 0.073(5) 0.078(4) 0.045(4) 0.005(4) -0.020(4)
C8 0.061(4) 0.074(4) 0.071(4) 0.038(3) 0.002(3) -0.011(3)
C9 0.059(3) 0.033(2) 0.0295(18) 0.0045(16) 0.0110(18) -0.0001(19)
C10 0.058(3) 0.067(3) 0.048(3) 0.028(3) 0.003(2) -0.002(3)
C11 0.066(4) 0.073(4) 0.050(3) 0.022(3) -0.004(3) 0.007(3)
C12 0.047(3) 0.034(2) 0.034(2) 0.0016(16) 0.0066(17) 0.0012(18)
C13 0.040(3) 0.034(3) 0.040(3) 0.000 0.000 -0.004(3)
C14 0.060(5) 0.030(3) 0.051(4) 0.000 0.000 -0.010(3)
C15 0.062(5) 0.026(3) 0.071(5) 0.000 0.000 0.004(3)
C16 0.061(6) 0.036(4) 0.143(10) 0.000 0.000 0.009(4)
C17 0.044(5) 0.033(4) 0.154(11) 0.000 0.000 0.015(3)
C18 0.061(5) 0.033(4) 0.080(5) 0.000 0.000 0.005(3)
N1 0.121(7) 0.033(3) 0.029(3) 0.000 0.000 0.013(4)
N2 0.117(6) 0.035(3) 0.021(2) 0.000 0.000 0.011(3)
N3 0.041(3) 0.023(3) 0.062(3) 0.000 0.000 0.000(2)

loop_
_atom_type_symbol
_atom_type_description
_atom_type_scat_dispersion_real
_atom_type_scat_dispersion_imag
_atom_type_scat_source
C C 0.0181 0.0091 'International Tables Vol C Tables 4.2.6.8 and 6.1.1.4'
H H 0.0000 0.0000 'International Tables Vol C Tables 4.2.6.8 and 6.1.1.4'
Cd Cd 0.1185 4.6533 'International Tables Vol C Tables 4.2.6.8 and 6.1.1.4'
N N 0.0311 0.0180 'International Tables Vol C Tables 4.2.6.8 and 6.1.1.4'
O O 0.0492 0.0322 'International Tables Vol C Tables 4.2.6.8 and 6.1.1.4'
Zn Zn -1.5491 0.6778 'International Tables Vol C Tables 4.2.6.8 and 6.1.1.4'

loop_
_geom_angle_atom_site_label_1
_geom_angle_atom_site_label_2
_geom_angle_atom_site_label_3
_geom_angle
_geom_angle_site_symmetry_1
_geom_angle_site_symmetry_3
_geom_angle_publ_flag
O1 Cd1 O1 77.29(17) . 6 ?
O1 Cd1 O1 72.26(15) 3_655 8_655 ?
O1 Cd1 O1 127.44(15) . 8_655 ?
O1 Cd1 O1 82.62(18) . 3_655 ?
O1 Cd1 O1 127.44(15) 6 3_655 ?
O1 Cd1 O1 82.62(18) 6 8_655 ?
O1 Cd1 O2 173.96(13) 6 3_655 ?
O1 Cd1 O2 97.92(13) . 3_655 ?
O1 Cd1 O2 173.96(13) . 8_655 ?
O1 Cd1 O2 97.92(13) 6 8_655 ?
O1 Cd1 C12 154.77(13) . 8_655 ?
O1 Cd1 C12 27.52(13) 3_655 3_655 ?
O1 Cd1 C12 86.92(12) 8_655 3_655 ?
O1 Cd1 C12 27.52(13) 8_655 8_655 ?
O1 Cd1 C12 86.92(12) 3_655 8_655 ?
O1 Cd1 C12 91.27(13) . 3_655 ?
O1 Cd1 C12 154.77(13) 6 3_655 ?
O1 Cd1 C12 91.27(13) 6 8_655 ?
O2 Cd1 O1 103.31(13) 3_655 8_655 ?
O2 Cd1 O1 103.31(13) 8_655 3_655 ?
O2 Cd1 O1 54.65(12) 8_655 8_655 ?
O2 Cd1 O1 54.65(12) 3_655 3_655 ?
O2 Cd1 O2 86.6(2) 3_655 8_655 ?
O2 Cd1 C12 27.16(13) 8_655 8_655 ?
O2 Cd1 C12 94.57(14) 3_655 8_655 ?
O2 Cd1 C12 27.16(13) 3_655 3_655 ?
O2 Cd1 C12 94.57(14) 8_655 3_655 ?
C12 Cd1 C12 89.91(18) 3_655 8_655 ?
N3 Cd1 O1 136.57(11) . 3_655 ?
N3 Cd1 O1 92.83(15) . . ?
N3 Cd1 O1 136.57(11) . 8_655 ?
N3 Cd1 O1 92.83(15) . 6 ?
N3 Cd1 O2 83.67(14) . 3_655 ?
N3 Cd1 O2 83.67(14) . 8_655 ?
N3 Cd1 C12 110.34(14) . 3_655 ?
N3 Cd1 C12 110.34(14) . 8_655 ?
Zn1 Zn1 O3 179.2(15) 5_656 . ?
Zn1 Zn1 N1 80.8(12) 5_656 . ?
Zn1 Zn1 N1 80.3(12) 5_656 5_656 ?
Zn1 Zn1 N2 80.74(11) 5_656 5_656 ?
Zn1 Zn1 N2 80.74(11) 5_656 . ?
N1 Zn1 O3 100.0(7) . . ?
N1 Zn1 O3 98.9(7) 5_656 . ?
N1 Zn1 N1 161.1(2) . 5_656 ?
N1 Zn1 N2 88.5(2) 5_656 . ?
N1 Zn1 N2 88.52(18) . . ?
N1 Zn1 N2 88.52(18) . 5_656 ?
N1 Zn1 N2 88.5(2) 5_656 5_656 ?
N2 Zn1 O3 99.26(11) . . ?
N2 Zn1 O3 99.26(11) 5_656 . ?
N2 Zn1 N2 161.5(2) . 5_656 ?
Cd1 O1 Cd1 102.44(13) . 7_565 ?
C12 O1 Cd1 90.3(3) . 7_565 ?
C12 O1 Cd1 135.7(3) . . ?
C12 O2 Cd1 94.3(3) . 7_565 ?
C1 C1 H1 126.5 6_556 . ?
C1 C1 C2 107.1(3) 6_556 . ?
C2 C1 H1 126.5 . . ?
C3 C2 C1 123.9(5) . . ?
N1 C2 C1 109.2(4) . . ?
N1 C2 C3 126.9(5) . . ?
C2 C3 C6 116.7(5) . . ?
C4 C3 C2 124.8(5) . . ?
C4 C3 C6 118.6(4) . . ?
C3 C4 C5 124.6(5) . . ?
N2 C4 C3 125.7(4) . . ?
N2 C4 C5 109.7(5) . . ?
C4 C5 H5 126.7 . . ?
C5 C5 C4 106.7(3) 2_655 . ?
C5 C5 H5 126.7 2_655 . ?
C7 C6 C3 119.7(6) . . ?
C11 C6 C3 121.3(6) . . ?
C11 C6 C7 119.0(5) . . ?
C6 C7 H7 119.7 . . ?
C6 C7 C8 120.6(6) . . ?
C8 C7 H7 119.7 . . ?
C7 C8 H8 120.3 . . ?
C9 C8 C7 119.4(7) . . ?
C9 C8 H8 120.3 . . ?
C8 C9 C12 118.3(5) . . ?
C10 C9 C8 120.1(5) . . ?
C10 C9 C12 121.7(4) . . ?
C9 C10 H10 119.9 . . ?
C9 C10 C11 120.3(6) . . ?
C11 C10 H10 119.9 . . ?
C6 C11 C10 120.7(7) . . ?
C6 C11 H11 119.7 . . ?
C10 C11 H11 119.7 . . ?
O1 C12 Cd1 62.2(2) . 7_565 ?
O1 C12 C9 120.2(4) . . ?
O2 C12 Cd1 58.5(2) . 7_565 ?
O2 C12 O1 120.6(4) . . ?
O2 C12 C9 119.1(4) . . ?
C9 C12 Cd1 175.5(3) . 7_565 ?
C14 C13 H13 118.3 . . ?
N3 C13 H13 118.3 . . ?
N3 C13 C14 123.5(7) . . ?
C13 C14 H14 120.7 . . ?
C15 C14 C13 118.5(7) . . ?
C15 C14 H14 120.7 . . ?
C14 C15 C18 123.8(8) . . ?
C16 C15 C14 118.0(7) . . ?
C16 C15 C18 118.2(8) . . ?
C15 C16 H16 118.8 . . ?
C15 C16 C17 122.4(9) . . ?
C17 C16 H16 118.8 . . ?
C16 C17 H17 119.9 . . ?
N3 C17 C16 120.1(9) . . ?
N3 C17 H17 119.9 . . ?
C15 C18 H18 118.7 . . ?
C18 C18 C15 122.5(11) 5_655 . ?
C18 C18 H18 118.7 5_655 . ?
Zn1 N1 Zn1 18.9(2) . 5_656 ?
C2 N1 Zn1 125.8(3) 6_556 . ?
C2 N1 Zn1 125.6(3) 6_556 5_656 ?
C2 N1 Zn1 125.8(3) . . ?
C2 N1 Zn1 125.6(3) . 5_656 ?
C2 N1 C2 107.4(6) . 6_556 ?
Zn1 N2 Zn1 18.5(2) 5_656 . ?
C4 N2 Zn1 125.9(3) . 5_656 ?
C4 N2 Zn1 125.8(3) 2_655 . ?
C4 N2 Zn1 125.7(3) 2_655 5_656 ?
C4 N2 Zn1 125.7(3) . . ?
C4 N2 C4 107.3(5) . 2_655 ?
C13 N3 Cd1 127.0(5) . . ?
C13 N3 C17 117.4(7) . . ?
C17 N3 Cd1 115.5(6) . . ?

loop_
_geom_bond_atom_site_label_1
_geom_bond_atom_site_label_2
_geom_bond_distance
_geom_bond_site_symmetry_2
_geom_bond_publ_flag
Cd1 O1 2.294(3) . ?
Cd1 O1 2.429(3) 8_655 ?
Cd1 O1 2.429(3) 3_655 ?
Cd1 O1 2.294(3) 6 ?
Cd1 O2 2.348(3) 3_655 ?
Cd1 O2 2.348(3) 8_655 ?
Cd1 C12 2.746(4) 8_655 ?
Cd1 C12 2.746(4) 3_655 ?
Cd1 N3 2.252(6) . ?
Zn1 Zn1 0.670(8) 5_656 ?
Zn1 O3 2.12(3) . ?
Zn1 N1 2.042(10) 5_656 ?
Zn1 N1 2.040(9) . ?
Zn1 N2 2.083(5) . ?
Zn1 N2 2.083(5) 5_656 ?
O1 Cd1 2.429(3) 7_565 ?
O1 C12 1.268(6) . ?
O2 Cd1 2.348(3) 7_565 ?
O2 C12 1.257(6) . ?
C1 C1 1.332(11) 6_556 ?
C1 H1 0.9500 . ?
C1 C2 1.472(7) . ?
C2 C3 1.398(7) . ?
C2 N1 1.363(6) . ?
C3 C4 1.385(8) . ?
C3 C6 1.486(7) . ?
C4 C5 1.448(6) . ?
C4 N2 1.364(6) . ?
C5 C5 1.367(12) 2_655 ?
C5 H5 0.9500 . ?
C6 C7 1.380(11) . ?
C6 C11 1.365(9) . ?
C7 H7 0.9500 . ?
C7 C8 1.401(9) . ?
C8 H8 0.9500 . ?
C8 C9 1.382(8) . ?
C9 C10 1.354(9) . ?
C9 C12 1.493(6) . ?
C10 H10 0.9500 . ?
C10 C11 1.402(8) . ?
C11 H11 0.9500 . ?
C12 Cd1 2.746(4) 7_565 ?
C13 H13 0.9500 . ?
C13 C14 1.394(10) . ?
C13 N3 1.338(9) . ?
C14 H14 0.9500 . ?
C14 C15 1.371(12) . ?
C15 C16 1.327(14) . ?
C15 C18 1.470(11) . ?
C16 H16 0.9500 . ?
C16 C17 1.404(12) . ?
C17 H17 0.9500 . ?
C17 N3 1.340(10) . ?
C18 C18 1.326(19) 5_655 ?
C18 H18 0.9500 . ?
N1 Zn1 2.042(10) 5_656 ?
N1 C2 1.363(6) 6_556 ?
N2 Zn1 2.083(5) 5_656 ?
N2 C4 1.364(6) 2_655 ?

loop_
_geom_torsion_atom_site_label_1
_geom_torsion_atom_site_label_2
_geom_torsion_atom_site_label_3
_geom_torsion_atom_site_label_4
_geom_torsion
_geom_torsion_site_symmetry_1
_geom_torsion_site_symmetry_2
_geom_torsion_site_symmetry_3
_geom_torsion_site_symmetry_4
_geom_torsion_publ_flag
Cd1 O1 C12 Cd1 -108.2(4) . . . 7_565 ?
Cd1 O1 C12 O2 -111.9(5) . . . . ?
Cd1 O1 C12 O2 -3.7(5) 7_565 . . . ?
Cd1 O1 C12 C9 67.5(6) . . . . ?
Cd1 O1 C12 C9 175.7(4) 7_565 . . . ?
Cd1 O2 C12 O1 3.8(5) 7_565 . . . ?
Cd1 O2 C12 C9 -175.6(4) 7_565 . . . ?
C1 C1 C2 C3 179.0(7) 6_556 . . . ?
C1 C1 C2 N1 0.5(8) 6_556 . . . ?
C1 C2 C3 C4 179.6(8) . . . . ?
C1 C2 C3 C6 -1.3(13) . . . . ?
C1 C2 N1 Zn1 168.6(7) . . . . ?
C1 C2 N1 Zn1 -168.1(7) . . . 5_656 ?
C1 C2 N1 C2 -0.8(13) . . . 6_556 ?
C2 C3 C4 C5 -178.8(8) . . . . ?
C2 C3 C4 N2 1.2(13) . . . . ?
C2 C3 C6 C7 -86.3(9) . . . . ?
C2 C3 C6 C11 90.8(9) . . . . ?
C3 C2 N1 Zn1 -9.9(15) . . . . ?
C3 C2 N1 Zn1 13.4(15) . . . 5_656 ?
C3 C2 N1 C2 -179.3(5) . . . 6_556 ?
C3 C4 C5 C5 -179.7(9) . . . 2_655 ?
C3 C4 N2 Zn1 -11.6(9) . . . 5_656 ?
C3 C4 N2 Zn1 11.3(9) . . . . ?
C3 C4 N2 C4 179.9(9) . . . 2_655 ?
C3 C6 C7 C8 176.1(7) . . . . ?
C3 C6 C11 C10 -177.0(6) . . . . ?
C4 C3 C6 C7 92.9(9) . . . . ?
C4 C3 C6 C11 -90.0(8) . . . . ?
C5 C4 N2 Zn1 -168.7(4) . . . . ?
C5 C4 N2 Zn1 168.4(5) . . . 5_656 ?
C5 C4 N2 C4 -0.1(4) . . . 2_655 ?
C6 C3 C4 C5 2.1(12) . . . . ?
C6 C3 C4 N2 -177.9(6) . . . . ?
C6 C7 C8 C9 2.0(13) . . . . ?
C7 C6 C11 C10 0.1(10) . . . . ?
C7 C8 C9 C10 -1.9(11) . . . . ?
C7 C8 C9 C12 178.1(7) . . . . ?
C8 C9 C10 C11 0.9(10) . . . . ?
C8 C9 C12 O1 179.7(5) . . . . ?
C8 C9 C12 O2 -0.9(8) . . . . ?
C9 C10 C11 C6 -0.1(11) . . . . ?
C10 C9 C12 O1 -0.4(7) . . . . ?
C10 C9 C12 O2 179.0(5) . . . . ?
C11 C6 C7 C8 -1.1(12) . . . . ?
C12 C9 C10 C11 -179.0(6) . . . . ?
C13 C14 C15 C16 0.0 . . . . ?
C13 C14 C15 C18 180.0 . . . . ?
C14 C13 N3 Cd1 180.0 . . . . ?
C14 C13 N3 C17 0.0 . . . . ?
C14 C15 C16 C17 0.0 . . . . ?
C14 C15 C18 C18 0.0 . . . 5_655 ?
C15 C16 C17 N3 0.0 . . . . ?
C16 C15 C18 C18 180.0 . . . 5_655 ?
C16 C17 N3 Cd1 180.0 . . . . ?
C16 C17 N3 C13 0.0 . . . . ?
C18 C15 C16 C17 180.0 . . . . ?
N1 C2 C3 C4 -2.1(15) . . . . ?
N1 C2 C3 C6 177.0(9) . . . . ?
N2 C4 C5 C5 0.3(11) . . . 2_655 ?
N3 C13 C14 C15 0.0 . . . . ?

loop_
_twin_individual_id
_twin_individual_mass_fraction_refined
1 0.4053(17)
2 0.5947(17)

loop_
_smtbx_masks_void_nr
_smtbx_masks_void_average_x
_smtbx_masks_void_average_y
_smtbx_masks_void_average_z
_smtbx_masks_void_volume
_smtbx_masks_void_count_electrons
_smtbx_masks_void_content
1 -0.041 -0.754 -0.324 3604.5 1055.0 ?
